data_1510944
loop_
_publ_author_name
'Filatov, S.K.'
'Bubnova, R.S.'
'Krzhizhanovskaya, M.G.'
'Kabalov, Yu.K.'
'Sokolova, E.V.'

_publ_section_title
;
 Crystal structure of the low temperature modification alpha-(Rb B3 O5)
;
_journal_name_full Kristallografiya
_journal_page_first 629
_journal_page_last 634
_journal_volume 45
_journal_year 2000
_chemical_formula_sum 'B3 O5 Rb'
_chemical_name_systematic 'Rb (B3 O5)'
_space_group_IT_number 19
_symmetry_space_group_name_Hall 'P 2ac 2ab'
_symmetry_space_group_name_H-M 'P 21 21 21'
_cell_angle_alpha 90
_cell_angle_beta 90
_cell_angle_gamma 90
_cell_formula_units_Z 4
_cell_length_a 8.209
_cell_length_b 10.092
_cell_length_c 5.382
_cell_volume 445.873
_citation_journal_id_ASTM KRISAJ
_cod_data_source_file boron_475.cif
_cod_data_source_block B3O5Rb1
_cod_original_formula_sum 'B3 O5 Rb1'
_cod_database_code 1510944

loop_
_symmetry_equiv_pos_as_xyz
x,y,z
-x+1/2,-y,z+1/2
x+1/2,-y+1/2,-z
-x,y+1/2,-z+1/2

loop_
_atom_site_label
_atom_site_type_symbol
_atom_site_fract_x
_atom_site_fract_y
_atom_site_fract_z
_atom_site_occupancy
_atom_site_U_iso_or_equiv
O3 O-2 0.727 0.072 0.815 1 0.0
O2 O-2 0.544 0.257 0.705 1 0.0
O1 O-2 0.555 0.056 0.432 1 0.0
O4 O-2 0.777 0.213 0.431 1 0.0
B2 B+3 0.942 0.182 0.472 1 0.0
O5 O-2 0.996 0.09 0.632 1 0.0
B3 B+3 0.644 0.153 0.6 1 0.0
Rb1 Rb+1 0.2942 0.131 0.0992 1 0.0
B1 B+3 0.885 0.03 0.775 1 0.0
